data_4307328
loop_
_publ_author_name
'Takashi Aridomi'
'Tatsuya Kawamoto'
'Takumi Konno'

_publ_contact_author 'Takumi Konno'
_publ_contact_author_address
;
  Department of Chemistry, Graduate School of Science, Osaka University, 
Toyonaka, Osaka, 560-0043, Japan
;
_publ_contact_author_email ' konno@ch.wani.osaka-u.ac.jp '
_publ_contact_author_fax ' +81-6-6850-5765 '
_publ_contact_author_phone ' +81-6-6850-5765 '
_publ_section_title
;
Controlled Binding of al-Cysteinato Cobalt(III) Octahedron to a Cadmium(II)
Center
;
_journal_name_full 'Inorganic Chemistry'
_journal_page_first 1343
_journal_page_last 1353
_journal_paper_doi 10.1021/ic061868e
_journal_volume 46
_journal_year 2007
_chemical_absolute_configuration rmad
_chemical_formula_sum 'C7 H24 Cd Co I4 N5 O3 S'
_chemical_formula_weight 937.30
_chemical_name_systematic
; 
 ? 
;
_space_group_IT_number 4
_symmetry_cell_setting monoclinic
_symmetry_space_group_name_Hall 'P 2yb'
_symmetry_space_group_name_H-M 'P 1 21 1'
_atom_sites_solution_hydrogens geom
_atom_sites_solution_primary direct
_atom_sites_solution_secondary difmap
_audit_creation_method SHELXL-97
_cell_angle_alpha 90.00
_cell_angle_beta 102.767(9)
_cell_angle_gamma 90.00
_cell_formula_units_Z 2
_cell_length_a 8.7730(10)
_cell_length_b 15.0669(18)
_cell_length_c 8.9374(11)
_cell_measurement_reflns_used 25
_cell_measurement_temperature 293(2)
_cell_measurement_theta_max 15.0
_cell_measurement_theta_min 14.9
_cell_volume 1152.2(2)
_computing_cell_refinement 'MSC/AFC Diffractometer Control'
_computing_data_collection 'MSC/AFC Diffractometer Control'
_computing_data_reduction ydkr
_computing_structure_refinement 'SHELXL-97 (Sheldrick, 1997)'
_computing_structure_solution 'SHELXL-97 (Sheldrick, 1997)'
_diffrn_ambient_temperature 293(2)
_diffrn_measured_fraction_theta_full 0.997
_diffrn_measured_fraction_theta_max 0.997
_diffrn_measurement_device_type 'Rigaku AFC5R'
_diffrn_measurement_method \w-2\q
_diffrn_radiation_monochromator graphite
_diffrn_radiation_source 'fine-focus sealed tube'
_diffrn_radiation_type MoK\a
_diffrn_radiation_wavelength 0.71069
_diffrn_reflns_av_R_equivalents 0.0184
_diffrn_reflns_av_sigmaI/netI 0.0218
_diffrn_reflns_limit_h_max 12
_diffrn_reflns_limit_h_min -12
_diffrn_reflns_limit_k_max 21
_diffrn_reflns_limit_k_min 0
_diffrn_reflns_limit_l_max 0
_diffrn_reflns_limit_l_min -12
_diffrn_reflns_number 3692
_diffrn_reflns_theta_full 30.04
_diffrn_reflns_theta_max 30.04
_diffrn_reflns_theta_min 2.70
_diffrn_standards_decay_% 1.98
_diffrn_standards_interval_count 150
_diffrn_standards_number 3
_exptl_absorpt_coefficient_mu 7.105
_exptl_absorpt_correction_T_max 0.344
_exptl_absorpt_correction_T_min 0.145
_exptl_absorpt_correction_type psi-scan
_exptl_crystal_colour brown
_exptl_crystal_density_diffrn 2.702
_exptl_crystal_density_method 'not measured'
_exptl_crystal_description block
_exptl_crystal_F_000 856
_exptl_crystal_size_max 0.40
_exptl_crystal_size_mid 0.40
_exptl_crystal_size_min 0.15
_refine_diff_density_max 1.819
_refine_diff_density_min -1.340
_refine_diff_density_rms 0.129
_refine_ls_abs_structure_details 'Flack H D (1983), Acta Cryst. A39, 876-881'
_refine_ls_abs_structure_Flack 0.07(4)
_refine_ls_extinction_coef 0.0048(3)
_refine_ls_extinction_expression Fc^*^=kFc[1+0.001xFc^2^\l^3^/sin(2\q)]^-1/4^
_refine_ls_extinction_method SHELXL
_refine_ls_goodness_of_fit_ref 1.064
_refine_ls_hydrogen_treatment constr
_refine_ls_matrix_type full
_refine_ls_number_parameters 237
_refine_ls_number_reflns 3496
_refine_ls_number_restraints 1
_refine_ls_restrained_S_all 1.063
_refine_ls_R_factor_all 0.0350
_refine_ls_R_factor_gt 0.0280
_refine_ls_shift/su_max 0.001
_refine_ls_shift/su_mean 0.000
_refine_ls_structure_factor_coef Fsqd
_refine_ls_weighting_details 'calc w=1/[\s^2^(Fo^2^)+(0.0361P)^2^+1.8582P] where P=(Fo^2^+2Fc^2^)/3'
_refine_ls_weighting_scheme calc
_refine_ls_wR_factor_gt 0.0721
_refine_ls_wR_factor_ref 0.0755
_reflns_number_gt 3144
_reflns_number_total 3496
_reflns_threshold_expression >2sigma(I)
_cod_data_source_file ic061868esi20061121_121855_4.cif
_cod_data_source_block 3.H2O
_cod_database_code 4307328

loop_
_symmetry_equiv_pos_as_xyz
'x, y, z'
'-x, y+1/2, -z'

loop_
_atom_site_label
_atom_site_type_symbol
_atom_site_fract_x
_atom_site_fract_y
_atom_site_fract_z
_atom_site_U_iso_or_equiv
_atom_site_adp_type
_atom_site_occupancy
_atom_site_symmetry_multiplicity
_atom_site_calc_flag
_atom_site_refinement_flags
_atom_site_disorder_assembly
_atom_site_disorder_group
I1 I -0.78577(6) -0.10724(4) -0.66153(7) 0.04395(13) Uani 1 1 d . . .
I2 I -0.54659(6) 0.12259(4) -0.87934(6) 0.04175(13) Uani 1 1 d . . .
I3 I -1.05190(8) 0.07921(6) -1.05149(11) 0.0693(2) Uani 1 1 d . . .
I4 I -0.67680(10) -0.13869(5) -1.10134(9) 0.06256(19) Uani 1 1 d . . .
Cd1 Cd -0.77634(7) -0.00773(4) -0.92438(8) 0.04412(15) Uani 1 1 d . . .
Co1 Co -0.28977(11) -0.22709(6) -0.59832(10) 0.02845(18) Uani 1 1 d . C .
S1 S -0.2219(2) -0.36164(13) -0.5010(2) 0.0403(4) Uani 1 1 d . . .
O1 O -0.6610(9) -0.3339(7) -0.5410(9) 0.072(2) Uani 1 1 d . . .
H22 H -0.7093 -0.3493 -0.4766 0.108 Uiso 1 1 calc R . .
O2 O -0.5950(12) -0.4770(6) -0.5351(10) 0.082(3) Uani 1 1 d . . .
O3 O -0.056(3) 0.007(2) -0.451(3) 0.052(6) Uani 0.25 1 d P . .
O4 O 0.1475(16) -0.3360(16) -0.3477(19) 0.065(5) Uani 0.50 1 d P . .
N1 N -0.4784(8) -0.2849(5) -0.7285(7) 0.0379(14) Uani 1 1 d . . .
H1 H -0.5640 -0.2572 -0.7119 0.046 Uiso 1 1 calc R . .
H2 H -0.4760 -0.2766 -0.8277 0.046 Uiso 1 1 calc R . .
N2 N -0.1704(9) -0.2424(5) -0.7584(8) 0.0409(14) Uani 1 1 d . . .
H6 H -0.0675 -0.2383 -0.7164 0.049 Uiso 1 1 calc R . .
H7 H -0.1891 -0.2966 -0.8007 0.049 Uiso 1 1 calc R . .
N3 N -0.3523(8) -0.1091(5) -0.7022(7) 0.0369(12) Uani 1 1 d . . .
H12 H -0.4523 -0.1116 -0.7550 0.044 Uiso 1 1 calc R . .
H13 H -0.3445 -0.0661 -0.6311 0.044 Uiso 1 1 calc R . .
N4 N -0.1036(9) -0.1768(6) -0.4588(9) 0.0485(17) Uani 1 1 d . . .
H14 H -0.0421 -0.2218 -0.4148 0.058 Uiso 0.50 1 calc PR A 1
H15 H -0.0493 -0.1451 -0.5146 0.058 Uiso 0.50 1 calc PR A 1
H14A H -0.0178 -0.2094 -0.4598 0.058 Uiso 0.50 1 calc PR A 2
H15A H -0.0867 -0.1205 -0.4843 0.058 Uiso 0.50 1 calc PR A 2
N5 N -0.3970(8) -0.2011(6) -0.4318(8) 0.0458(17) Uani 1 1 d . . .
H20 H -0.4641 -0.1556 -0.4574 0.055 Uiso 0.50 1 calc PR B 1
H21 H -0.4503 -0.2489 -0.4111 0.055 Uiso 0.50 1 calc PR B 1
H20A H -0.4841 -0.1700 -0.4717 0.055 Uiso 0.50 1 calc PR B 2
H21A H -0.4275 -0.2530 -0.3979 0.055 Uiso 0.50 1 calc PR B 2
C1 C -0.3345(14) -0.4242(6) -0.6598(10) 0.055(2) Uani 1 1 d . . .
H3 H -0.2847 -0.4223 -0.7465 0.066 Uiso 1 1 calc R . .
H4 H -0.3428 -0.4857 -0.6305 0.066 Uiso 1 1 calc R . .
C2 C -0.4943(12) -0.3823(7) -0.7019(9) 0.050(2) Uani 1 1 d . . .
H5 H -0.5497 -0.4087 -0.7989 0.060 Uiso 1 1 calc R . .
C3 C -0.5880(12) -0.4026(8) -0.5823(11) 0.056(3) Uani 1 1 d . . .
C4 C -0.2149(11) -0.1738(6) -0.8788(9) 0.0432(18) Uani 1 1 d . . .
H8 H -0.3066 -0.1930 -0.9536 0.052 Uiso 1 1 calc R . .
H9 H -0.1304 -0.1652 -0.9313 0.052 Uiso 1 1 calc R . .
C5 C -0.2489(10) -0.0886(6) -0.8077(9) 0.0400(16) Uani 1 1 d . . .
H10 H -0.1526 -0.0617 -0.7517 0.048 Uiso 1 1 calc R . .
H11 H -0.2999 -0.0474 -0.8864 0.048 Uiso 1 1 calc R . .
C7 C -0.266(2) -0.1769(14) -0.293(3) 0.032(4) Uani 0.50 1 d P C 1
H18 H -0.2211 -0.2308 -0.2425 0.039 Uiso 0.50 1 calc PR C 1
H19 H -0.3095 -0.1429 -0.2204 0.039 Uiso 0.50 1 calc PR C 1
C6A C -0.150(2) -0.1817(12) -0.2899(17) 0.044(4) Uani 0.50 1 d P C 2
H17A H -0.1369 -0.2419 -0.2506 0.053 Uiso 0.50 1 calc PR C 2
H16A H -0.0821 -0.1431 -0.2179 0.053 Uiso 0.50 1 calc PR C 2
C6 C -0.1371(18) -0.1222(12) -0.343(2) 0.044(4) Uani 0.50 1 d P C 1
H16 H -0.1750 -0.0645 -0.3821 0.053 Uiso 0.50 1 calc PR C 1
H17 H -0.0465 -0.1148 -0.2590 0.053 Uiso 0.50 1 calc PR C 1
C7A C -0.312(4) -0.1542(14) -0.305(2) 0.045(6) Uani 0.50 1 d P C 2
H18A H -0.3489 -0.1690 -0.2133 0.054 Uiso 0.50 1 calc PR C 2
H19A H -0.3231 -0.0908 -0.3224 0.054 Uiso 0.50 1 calc PR C 2
O5 O -0.153(3) 0.097(3) -0.614(4) 0.065(10) Uani 0.25 1 d P . .

loop_
_atom_site_aniso_label
_atom_site_aniso_U_11
_atom_site_aniso_U_22
_atom_site_aniso_U_33
_atom_site_aniso_U_23
_atom_site_aniso_U_13
_atom_site_aniso_U_12
I1 0.0327(2) 0.0511(3) 0.0482(3) 0.0096(2) 0.0094(2) -0.0015(2)
I2 0.0443(3) 0.0410(2) 0.0395(2) 0.0006(2) 0.00824(19) -0.0068(2)
I3 0.0380(3) 0.0764(5) 0.0897(5) 0.0313(4) 0.0060(3) 0.0106(3)
I4 0.0710(4) 0.0562(4) 0.0620(4) -0.0004(3) 0.0180(3) 0.0171(3)
Cd1 0.0357(3) 0.0410(3) 0.0549(3) 0.0101(3) 0.0082(2) 0.0013(2)
Co1 0.0264(4) 0.0329(4) 0.0256(4) -0.0018(3) 0.0048(3) 0.0004(3)
S1 0.0441(10) 0.0375(9) 0.0379(9) 0.0041(7) 0.0061(8) 0.0036(7)
O1 0.049(4) 0.103(7) 0.062(5) 0.041(5) 0.008(3) -0.003(4)
O2 0.097(7) 0.076(6) 0.065(5) 0.028(4) 0.001(5) -0.043(5)
O3 0.029(10) 0.062(16) 0.067(16) -0.005(13) 0.013(11) 0.004(10)
O4 0.026(6) 0.110(14) 0.058(8) 0.028(10) 0.009(6) -0.002(8)
N1 0.035(3) 0.046(3) 0.029(3) 0.007(2) -0.001(2) -0.009(3)
N2 0.048(4) 0.040(3) 0.040(3) 0.003(3) 0.020(3) 0.007(3)
N3 0.040(3) 0.035(3) 0.036(3) -0.001(3) 0.009(2) 0.003(3)
N4 0.035(3) 0.052(4) 0.052(4) -0.008(3) -0.003(3) -0.001(3)
N5 0.035(3) 0.064(5) 0.039(3) 0.003(3) 0.009(3) 0.014(3)
C1 0.084(7) 0.040(4) 0.039(4) -0.003(3) 0.011(4) -0.018(5)
C2 0.063(5) 0.053(5) 0.032(3) 0.002(4) 0.004(3) -0.026(4)
C3 0.043(5) 0.072(6) 0.043(4) 0.021(4) -0.011(4) -0.023(4)
C4 0.047(4) 0.050(4) 0.035(4) 0.000(3) 0.016(3) -0.008(4)
C5 0.039(4) 0.042(4) 0.039(4) 0.010(3) 0.009(3) 0.001(3)
C7 0.040(11) 0.029(10) 0.028(8) -0.002(7) 0.006(7) 0.009(7)
C6A 0.056(11) 0.048(9) 0.023(6) -0.009(6) -0.001(6) -0.009(8)
C6 0.027(6) 0.049(10) 0.051(9) -0.009(8) -0.002(6) 0.001(6)
C7A 0.09(2) 0.026(10) 0.019(7) 0.005(6) 0.011(10) 0.015(9)
O5 0.013(9) 0.08(2) 0.10(2) -0.05(2) -0.002(11) 0.007(12)

loop_
_atom_type_symbol
_atom_type_description
_atom_type_scat_dispersion_real
_atom_type_scat_dispersion_imag
_atom_type_scat_source
C C 0.0033 0.0016 'International Tables Vol C Tables 4.2.6.8 and 6.1.1.4'
H H 0.0000 0.0000 'International Tables Vol C Tables 4.2.6.8 and 6.1.1.4'
N N 0.0061 0.0033 'International Tables Vol C Tables 4.2.6.8 and 6.1.1.4'
Co Co 0.3494 0.9721 'International Tables Vol C Tables 4.2.6.8 and 6.1.1.4'
S S 0.1246 0.1234 'International Tables Vol C Tables 4.2.6.8 and 6.1.1.4'
Cd Cd -0.8075 1.2024 'International Tables Vol C Tables 4.2.6.8 and 6.1.1.4'
I I -0.4742 1.8119 'International Tables Vol C Tables 4.2.6.8 and 6.1.1.4'
O O 0.0106 0.0060 'International Tables Vol C Tables 4.2.6.8 and 6.1.1.4'

loop_
_geom_angle_atom_site_label_1
_geom_angle_atom_site_label_2
_geom_angle_atom_site_label_3
_geom_angle
_geom_angle_site_symmetry_1
_geom_angle_site_symmetry_3
_geom_angle_publ_flag
I3 Cd1 I2 105.38(3) . . ?
I3 Cd1 I4 117.24(4) . . ?
I2 Cd1 I4 105.92(3) . . ?
I3 Cd1 I1 114.38(3) . . ?
I2 Cd1 I1 114.28(3) . . ?
I4 Cd1 I1 99.66(3) . . ?
N2 Co1 N5 174.4(3) . . ?
N2 Co1 N4 90.3(3) . . ?
N5 Co1 N4 85.0(3) . . ?
N2 Co1 N1 91.8(3) . . ?
N5 Co1 N1 93.1(3) . . ?
N4 Co1 N1 175.9(3) . . ?
N2 Co1 N3 84.5(3) . . ?
N5 Co1 N3 92.6(3) . . ?
N4 Co1 N3 93.2(3) . . ?
N1 Co1 N3 90.6(3) . . ?
N2 Co1 S1 92.2(2) . . ?
N5 Co1 S1 91.0(3) . . ?
N4 Co1 S1 89.4(3) . . ?
N1 Co1 S1 86.9(2) . . ?
N3 Co1 S1 175.7(2) . . ?
C1 S1 Co1 96.6(3) . . ?
C3 O1 H22 109.5 . . ?
C2 N1 Co1 115.4(5) . . ?
C2 N1 H1 108.4 . . ?
Co1 N1 H1 108.4 . . ?
C2 N1 H2 108.4 . . ?
Co1 N1 H2 108.4 . . ?
H1 N1 H2 107.5 . . ?
C4 N2 Co1 110.4(5) . . ?
C4 N2 H6 109.6 . . ?
Co1 N2 H6 109.6 . . ?
C4 N2 H7 109.6 . . ?
Co1 N2 H7 109.6 . . ?
H6 N2 H7 108.1 . . ?
C5 N3 Co1 109.5(5) . . ?
C5 N3 H12 109.8 . . ?
Co1 N3 H12 109.8 . . ?
C5 N3 H13 109.8 . . ?
Co1 N3 H13 109.8 . . ?
H12 N3 H13 108.2 . . ?
C6 N4 Co1 114.3(8) . . ?
C6A N4 Co1 102.8(7) . . ?
C6 N4 H14 108.7 . . ?
Co1 N4 H14 108.7 . . ?
C6 N4 H15 108.7 . . ?
Co1 N4 H15 108.7 . . ?
H14 N4 H15 107.6 . . ?
C6A N4 H14A 111.2 . . ?
Co1 N4 H14A 111.2 . . ?
C6A N4 H15A 111.2 . . ?
Co1 N4 H15A 111.2 . . ?
H14A N4 H15A 109.1 . . ?
C7A N5 Co1 117.1(13) . . ?
C7 N5 Co1 105.1(9) . . ?
C7 N5 H20 110.7 . . ?
Co1 N5 H20 110.7 . . ?
C7 N5 H21 110.7 . . ?
Co1 N5 H21 110.7 . . ?
H20 N5 H21 108.8 . . ?
C7A N5 H20A 108.0 . . ?
Co1 N5 H20A 108.0 . . ?
C7A N5 H21A 108.0 . . ?
Co1 N5 H21A 108.0 . . ?
H20A N5 H21A 107.3 . . ?
C2 C1 S1 107.1(7) . . ?
C2 C1 H3 110.3 . . ?
S1 C1 H3 110.3 . . ?
C2 C1 H4 110.3 . . ?
S1 C1 H4 110.3 . . ?
H3 C1 H4 108.5 . . ?
N1 C2 C1 109.6(7) . . ?
N1 C2 C3 113.1(9) . . ?
C1 C2 C3 111.0(8) . . ?
N1 C2 H5 107.6 . . ?
C1 C2 H5 107.6 . . ?
C3 C2 H5 107.6 . . ?
O2 C3 O1 124.7(11) . . ?
O2 C3 C2 120.8(13) . . ?
O1 C3 C2 114.5(9) . . ?
N2 C4 C5 109.7(6) . . ?
N2 C4 H8 109.7 . . ?
C5 C4 H8 109.7 . . ?
N2 C4 H9 109.7 . . ?
C5 C4 H9 109.7 . . ?
H8 C4 H9 108.2 . . ?
N3 C5 C4 107.5(7) . . ?
N3 C5 H10 110.2 . . ?
C4 C5 H10 110.2 . . ?
N3 C5 H11 110.2 . . ?
C4 C5 H11 110.2 . . ?
H10 C5 H11 108.5 . . ?
N5 C7 C6 111.2(16) . . ?
N5 C7 H18 109.4 . . ?
C6 C7 H18 109.4 . . ?
N5 C7 H19 109.4 . . ?
C6 C7 H19 109.4 . . ?
H18 C7 H19 108.0 . . ?
C7A C6A N4 109.6(14) . . ?
C7A C6A H17A 109.7 . . ?
N4 C6A H17A 109.7 . . ?
C7A C6A H16A 109.7 . . ?
N4 C6A H16A 109.7 . . ?
H17A C6A H16A 108.2 . . ?
N4 C6 C7 100.7(14) . . ?
N4 C6 H16 111.6 . . ?
C7 C6 H16 111.6 . . ?
N4 C6 H17 111.6 . . ?
C7 C6 H17 111.6 . . ?
H16 C6 H17 109.4 . . ?
N5 C7A C6A 105.3(16) . . ?
N5 C7A H18A 110.7 . . ?
C6A C7A H18A 110.7 . . ?
N5 C7A H19A 110.7 . . ?
C6A C7A H19A 110.7 . . ?
H18A C7A H19A 108.8 . . ?

loop_
_geom_bond_atom_site_label_1
_geom_bond_atom_site_label_2
_geom_bond_distance
_geom_bond_site_symmetry_2
_geom_bond_publ_flag
I1 Cd1 2.8035(8) . ?
I2 Cd1 2.7788(8) . ?
I3 Cd1 2.7635(9) . ?
I4 Cd1 2.7869(10) . ?
Co1 N2 1.965(6) . ?
Co1 N5 1.968(7) . ?
Co1 N4 1.974(7) . ?
Co1 N1 2.000(6) . ?
Co1 N3 2.024(7) . ?
Co1 S1 2.234(2) . ?
S1 C1 1.806(9) . ?
O1 C3 1.312(16) . ?
O1 H22 0.8200 . ?
O2 C3 1.205(13) . ?
N1 C2 1.499(11) . ?
N1 H1 0.9000 . ?
N1 H2 0.9000 . ?
N2 C4 1.481(11) . ?
N2 H6 0.9000 . ?
N2 H7 0.9000 . ?
N3 C5 1.479(10) . ?
N3 H12 0.9000 . ?
N3 H13 0.9000 . ?
N4 C6 1.405(18) . ?
N4 C6A 1.652(18) . ?
N4 H14 0.9000 . ?
N4 H15 0.9000 . ?
N4 H14A 0.9000 . ?
N4 H15A 0.9000 . ?
N5 C7A 1.40(3) . ?
N5 C7 1.54(2) . ?
N5 H20 0.9000 . ?
N5 H21 0.9000 . ?
N5 H20A 0.9000 . ?
N5 H21A 0.9000 . ?
C1 C2 1.507(16) . ?
C1 H3 0.9700 . ?
C1 H4 0.9700 . ?
C2 C3 1.516(13) . ?
C2 H5 0.9800 . ?
C4 C5 1.491(12) . ?
C4 H8 0.9700 . ?
C4 H9 0.9700 . ?
C5 H10 0.9700 . ?
C5 H11 0.9700 . ?
C7 C6 1.54(3) . ?
C7 H18 0.9700 . ?
C7 H19 0.9700 . ?
C6A C7A 1.46(3) . ?
C6A H17A 0.9700 . ?
C6A H16A 0.9700 . ?
C6 H16 0.9700 . ?
C6 H17 0.9700 . ?
C7A H18A 0.9700 . ?
C7A H19A 0.9700 . ?
